data_4076906
loop_
_publ_author_name
'Ma, Kuangbiao'
'Fabrizi de Biani, Fabrizia'
'Bolte, Michael'
'Zanello, Piero'
'Wagner, Matthias'

_publ_section_title
;
 Electronic Communication in a Series of Novel Multistep Redox Systems
;
_journal_issue 19
_journal_name_full Organometallics
_journal_page_first 3979
_journal_paper_doi 10.1021/om020284r
_journal_volume 21
_journal_year 2002
_chemical_formula_sum 'C30 H26 B2 F12 Fe N4 O2 P2'
_chemical_formula_weight 841.96
_chemical_name_systematic ?
_space_group_IT_number 2
_symmetry_cell_setting triclinic
_symmetry_space_group_name_Hall '-P 1'
_symmetry_space_group_name_H-M 'P -1'
_atom_sites_solution_hydrogens geom
_atom_sites_solution_primary direct
_atom_sites_solution_secondary difmap
_audit_creation_method SHELXL-97
_cell_angle_alpha 94.006(8)
_cell_angle_beta 99.315(8)
_cell_angle_gamma 114.027(8)
_cell_formula_units_Z 2
_cell_length_a 8.562(2)
_cell_length_b 9.563(2)
_cell_length_c 22.721(4)
_cell_measurement_reflns_used 187
_cell_measurement_temperature 173(2)
_cell_measurement_theta_max 14.8
_cell_measurement_theta_min 2.4
_cell_volume 1657.6(6)
_computing_cell_refinement 'SMART (Siemens, 1995)'
_computing_data_collection 'SMART (Siemens, 1995)'
_computing_data_reduction 'SAINT (Siemens, 1995)'
_computing_molecular_graphics 'XP in SHELXTL-Plus (Sheldrick, 1991)'
_computing_structure_refinement 'SHELXL97 (Sheldrick, 1997) '
_computing_structure_solution 'SHELXS97 (Sheldrick, 1990) '
_diffrn_ambient_temperature 173(2)
_diffrn_measured_fraction_theta_full 0.957
_diffrn_measured_fraction_theta_max 0.957
_diffrn_measurement_device_type 'Siemens CCD three-circle diffractometer'
_diffrn_measurement_method \w
_diffrn_radiation_monochromator graphite
_diffrn_radiation_source 'fine-focus sealed tube'
_diffrn_radiation_type MoK\a
_diffrn_radiation_wavelength 0.71073
_diffrn_reflns_av_R_equivalents 0.0993
_diffrn_reflns_av_sigmaI/netI 0.1518
_diffrn_reflns_limit_h_max 10
_diffrn_reflns_limit_h_min -10
_diffrn_reflns_limit_k_max 11
_diffrn_reflns_limit_k_min -11
_diffrn_reflns_limit_l_max 27
_diffrn_reflns_limit_l_min -26
_diffrn_reflns_number 16841
_diffrn_reflns_theta_full 25.03
_diffrn_reflns_theta_max 25.03
_diffrn_reflns_theta_min 0.92
_diffrn_standards_decay_% 0
_diffrn_standards_interval_time 2880
_diffrn_standards_number 123
_exptl_absorpt_coefficient_mu 0.657
_exptl_absorpt_correction_T_max 0.9616
_exptl_absorpt_correction_T_min 0.8689
_exptl_absorpt_correction_type empirical
_exptl_absorpt_process_details 'SADABS (Sheldrick, 1996)'
_exptl_crystal_colour orange-red
_exptl_crystal_density_diffrn 1.687
_exptl_crystal_density_method 'not measured'
_exptl_crystal_description plate
_exptl_crystal_F_000 848
_exptl_crystal_size_max 0.22
_exptl_crystal_size_mid 0.18
_exptl_crystal_size_min 0.06
_refine_diff_density_max 1.608
_refine_diff_density_min -0.509
_refine_diff_density_rms 0.149
_refine_ls_extinction_method none
_refine_ls_goodness_of_fit_ref 1.080
_refine_ls_hydrogen_treatment mixed
_refine_ls_matrix_type full
_refine_ls_number_parameters 480
_refine_ls_number_reflns 5607
_refine_ls_number_restraints 0
_refine_ls_restrained_S_all 1.080
_refine_ls_R_factor_all 0.2021
_refine_ls_R_factor_gt 0.1127
_refine_ls_shift/su_max 0.000
_refine_ls_shift/su_mean 0.000
_refine_ls_structure_factor_coef Fsqd
_refine_ls_weighting_details 'calc w=1/[\s^2^(Fo^2^)+(0.1256P)^2^+8.5112P] where P=(Fo^2^+2Fc^2^)/3'
_refine_ls_weighting_scheme calc
_refine_ls_wR_factor_gt 0.2509
_refine_ls_wR_factor_ref 0.2977
_reflns_number_gt 2988
_reflns_number_total 5607
_reflns_threshold_expression I>2\s(I)
_cod_data_source_file om020284r.cif
_cod_data_source_block wa56
_cod_depositor_comments
;
The following automatic conversions were performed:

'_symmetry_cell_setting' value 'Triclinic' changed to 'triclinic'
according to /home/saulius/struct/CIF-dictionaries/cif_core.dic
dictionary named 'cif_core.dic' version 2.4.1 from
2010-06-29.

'_exptl_absorpt_correction_type' value 'Empirical'
changed to 'empirical' according to
/home/saulius/struct/CIF-dictionaries/cif_core.dic dictionary named
'cif_core.dic' version 2.4.1 from 2010-06-29.

Automatic conversion script
Id: cif_fix_values 1715 2011-07-08 13:25:40Z adriana 
;
_cod_original_sg_symbol_H-M P-1
_cod_database_code 4076906

loop_
_symmetry_equiv_pos_as_xyz
'x, y, z'
'-x, -y, -z'

loop_
_atom_site_label
_atom_site_type_symbol
_atom_site_fract_x
_atom_site_fract_y
_atom_site_fract_z
_atom_site_U_iso_or_equiv
_atom_site_adp_type
_atom_site_occupancy
_atom_site_symmetry_multiplicity
_atom_site_calc_flag
_atom_site_refinement_flags
Fe1 Fe 0.65746(18) 0.50437(18) 0.25785(6) 0.0284(5) Uani 1 1 d .
C11 C 0.5250(13) 0.4675(13) 0.3279(4) 0.033(3) Uani 1 1 d .
C12 C 0.6593(13) 0.4148(13) 0.3358(4) 0.034(3) Uani 1 1 d .
H12 H 0.6411 0.3112 0.3394 0.041 Uiso 1 1 calc R
C13 C 0.8228(15) 0.5378(16) 0.3376(5) 0.046(3) Uani 1 1 d .
H13 H 0.9325 0.5327 0.3424 0.056 Uiso 1 1 calc R
C14 C 0.7916(14) 0.6708(14) 0.3307(5) 0.040(3) Uani 1 1 d .
H14 H 0.8787 0.7715 0.3303 0.048 Uiso 1 1 calc R
C15 C 0.6129(14) 0.6310(13) 0.3246(4) 0.034(3) Uani 1 1 d .
H15 H 0.5586 0.6996 0.3193 0.041 Uiso 1 1 calc R
B1 B 0.3204(15) 0.3757(15) 0.3237(6) 0.034(3) Uani 1 1 d .
O1 O 0.2047(9) 0.4043(9) 0.2809(3) 0.0361(18) Uani 1 1 d .
H1 H 0.2612 0.4795 0.2644 0.043 Uiso 1 1 calc R
N21 N 0.2862(11) 0.3989(10) 0.3915(4) 0.034(2) Uani 1 1 d .
C22 C 0.2576(12) 0.2710(14) 0.4182(5) 0.037(3) Uani 1 1 d .
C23 C 0.2392(14) 0.2715(16) 0.4781(5) 0.049(3) Uani 1 1 d .
H23 H 0.2214 0.1829 0.4974 0.059 Uiso 1 1 calc R
C24 C 0.2478(15) 0.4033(18) 0.5077(5) 0.056(4) Uani 1 1 d .
H24 H 0.2315 0.4055 0.5481 0.067 Uiso 1 1 calc R
C25 C 0.2798(16) 0.5357(17) 0.4805(6) 0.055(3) Uani 1 1 d .
H25 H 0.2891 0.6283 0.5022 0.065 Uiso 1 1 calc R
C26 C 0.2977(14) 0.5287(15) 0.4210(5) 0.047(3) Uani 1 1 d .
H26 H 0.3183 0.6170 0.4012 0.056 Uiso 1 1 calc R
N31 N 0.2728(10) 0.1953(11) 0.3224(4) 0.034(2) Uani 1 1 d .
C32 C 0.2512(13) 0.1463(12) 0.3769(5) 0.032(3) Uani 1 1 d .
C33 C 0.2256(13) -0.0019(15) 0.3858(6) 0.047(3) Uani 1 1 d .
H33 H 0.2068 -0.0363 0.4234 0.057 Uiso 1 1 calc R
C34 C 0.2283(14) -0.1002(14) 0.3378(6) 0.043(3) Uani 1 1 d .
H34 H 0.2153 -0.2017 0.3431 0.052 Uiso 1 1 calc R
C35 C 0.2493(15) -0.0518(15) 0.2835(5) 0.048(3) Uani 1 1 d .
H35 H 0.2494 -0.1193 0.2508 0.057 Uiso 1 1 calc R
C36 C 0.2706(14) 0.0979(14) 0.2765(5) 0.041(3) Uani 1 1 d .
H36 H 0.2837 0.1317 0.2385 0.050 Uiso 1 1 calc R
C41 C 0.5735(13) 0.5535(12) 0.1748(4) 0.031(3) Uani 1 1 d .
C42 C 0.7554(13) 0.5884(13) 0.1843(4) 0.034(3) Uani 1 1 d .
H42 H 0.8468 0.6868 0.1838 0.041 Uiso 1 1 calc R
C43 C 0.7779(15) 0.4508(13) 0.1946(5) 0.037(3) Uani 1 1 d .
H43 H 0.8864 0.4433 0.2022 0.044 Uiso 1 1 calc R
C44 C 0.6140(14) 0.3295(13) 0.1916(4) 0.035(3) Uani 1 1 d .
H44 H 0.5924 0.2261 0.1970 0.042 Uiso 1 1 calc R
C45 C 0.4846(14) 0.3878(13) 0.1792(4) 0.034(3) Uani 1 1 d .
H45 H 0.3621 0.3294 0.1746 0.041 Uiso 1 1 calc R
B2 B 0.4746(16) 0.6554(14) 0.1600(6) 0.034(3) Uani 1 1 d .
O2 O 0.3246(9) 0.6240(10) 0.1845(3) 0.041(2) Uani 1 1 d .
H2 H 0.2502 0.6399 0.1604 0.049 Uiso 1 1 calc R
N51 N 0.4304(10) 0.6478(10) 0.0864(3) 0.029(2) Uani 1 1 d .
C52 C 0.5390(12) 0.7767(12) 0.0665(4) 0.028(2) Uani 1 1 d .
C53 C 0.5306(14) 0.7856(13) 0.0055(4) 0.034(3) Uani 1 1 d .
H53 H 0.6087 0.8744 -0.0080 0.040 Uiso 1 1 calc R
C54 C 0.4079(15) 0.6635(14) -0.0341(5) 0.041(3) Uani 1 1 d .
H54 H 0.3993 0.6668 -0.0762 0.050 Uiso 1 1 calc R
C55 C 0.2936(15) 0.5329(15) -0.0145(5) 0.044(3) Uani 1 1 d .
H55 H 0.2060 0.4487 -0.0427 0.052 Uiso 1 1 calc R
C56 C 0.3095(14) 0.5280(13) 0.0457(5) 0.035(3) Uani 1 1 d .
H56 H 0.2338 0.4383 0.0594 0.043 Uiso 1 1 calc R
N61 N 0.6145(10) 0.8362(9) 0.1704(4) 0.029(2) Uani 1 1 d .
C62 C 0.6524(12) 0.8889(12) 0.1181(5) 0.027(2) Uani 1 1 d .
C63 C 0.7850(14) 1.0393(13) 0.1201(5) 0.034(3) Uani 1 1 d .
H63 H 0.8141 1.0790 0.0843 0.041 Uiso 1 1 calc R
C64 C 0.8693(14) 1.1247(14) 0.1754(5) 0.041(3) Uani 1 1 d .
H64 H 0.9601 1.2252 0.1778 0.049 Uiso 1 1 calc R
C65 C 0.8285(14) 1.0716(12) 0.2274(5) 0.036(3) Uani 1 1 d .
H65 H 0.8872 1.1346 0.2654 0.043 Uiso 1 1 calc R
C66 C 0.7002(14) 0.9246(12) 0.2236(5) 0.034(3) Uani 1 1 d .
H66 H 0.6719 0.8850 0.2595 0.041 Uiso 1 1 calc R
P1 P 0.1402(4) 0.8965(4) 0.09046(14) 0.0379(8) Uani 1 1 d .
F11 F 0.1034(9) 0.7220(8) 0.1022(3) 0.059(2) Uani 1 1 d .
F12 F 0.0762(9) 0.9226(9) 0.1496(3) 0.064(2) Uani 1 1 d .
F13 F 0.1787(9) 1.0680(8) 0.0803(4) 0.068(2) Uani 1 1 d .
F14 F -0.0538(9) 0.8369(8) 0.0536(3) 0.064(2) Uani 1 1 d .
F15 F 0.2041(12) 0.8669(10) 0.0314(4) 0.082(3) Uani 1 1 d .
F16 F 0.3317(9) 0.9493(9) 0.1281(4) 0.081(3) Uani 1 1 d .
P2 P 0.7382(4) 0.0691(4) 0.41558(14) 0.0393(8) Uani 1 1 d .
F21 F 0.8737(8) 0.2261(8) 0.3999(3) 0.059(2) Uani 1 1 d .
F22 F 0.8340(9) 0.1197(10) 0.4836(3) 0.078(3) Uani 1 1 d .
F23 F 0.6002(9) -0.0891(9) 0.4299(4) 0.083(3) Uani 1 1 d .
F24 F 0.6129(9) 0.1479(8) 0.4260(3) 0.058(2) Uani 1 1 d .
F25 F 0.6389(9) 0.0167(11) 0.3470(3) 0.082(3) Uani 1 1 d .
F26 F 0.8631(10) -0.0092(10) 0.4045(5) 0.098(3) Uani 1 1 d .

loop_
_atom_site_aniso_label
_atom_site_aniso_U_11
_atom_site_aniso_U_22
_atom_site_aniso_U_33
_atom_site_aniso_U_23
_atom_site_aniso_U_13
_atom_site_aniso_U_12
Fe1 0.0337(8) 0.0219(9) 0.0258(8) 0.0044(7) 0.0036(6) 0.0089(7)
C11 0.032(6) 0.042(8) 0.018(5) 0.004(5) 0.001(4) 0.011(5)
C12 0.042(6) 0.028(7) 0.024(6) 0.004(5) 0.004(5) 0.008(5)
C13 0.044(7) 0.067(10) 0.029(6) 0.013(6) 0.000(5) 0.027(7)
C14 0.035(6) 0.037(8) 0.029(6) 0.000(5) -0.003(5) 0.002(5)
C15 0.049(7) 0.028(7) 0.027(6) 0.011(5) 0.007(5) 0.016(5)
B1 0.030(7) 0.031(8) 0.039(7) 0.008(6) 0.004(5) 0.012(6)
O1 0.039(4) 0.031(5) 0.029(4) 0.004(3) 0.001(3) 0.008(4)
N21 0.043(5) 0.021(6) 0.029(5) 0.001(4) 0.011(4) 0.005(4)
C22 0.021(5) 0.053(8) 0.031(6) 0.016(6) 0.004(4) 0.009(5)
C23 0.044(7) 0.049(9) 0.042(8) 0.006(7) 0.014(6) 0.005(6)
C24 0.042(7) 0.074(11) 0.028(7) 0.003(7) 0.003(5) 0.004(7)
C25 0.062(8) 0.053(10) 0.041(8) -0.011(7) 0.006(6) 0.022(7)
C26 0.043(7) 0.040(8) 0.041(7) -0.003(6) 0.005(5) 0.004(6)
N31 0.029(5) 0.035(6) 0.029(5) 0.001(5) 0.004(4) 0.007(4)
C32 0.031(6) 0.022(7) 0.036(7) 0.010(5) 0.008(5) 0.004(5)
C33 0.033(6) 0.048(9) 0.054(8) 0.033(7) 0.006(5) 0.008(6)
C34 0.039(7) 0.024(7) 0.057(8) 0.002(6) 0.003(6) 0.008(6)
C35 0.054(8) 0.045(9) 0.039(7) 0.004(6) 0.005(6) 0.019(7)
C36 0.047(7) 0.037(8) 0.034(7) 0.005(6) 0.006(5) 0.012(6)
C41 0.046(6) 0.027(7) 0.014(5) 0.008(5) 0.008(4) 0.009(5)
C42 0.040(6) 0.037(7) 0.020(6) 0.003(5) 0.009(4) 0.011(5)
C43 0.053(7) 0.037(8) 0.029(6) 0.008(5) 0.012(5) 0.025(6)
C44 0.054(7) 0.024(7) 0.026(6) -0.007(5) 0.003(5) 0.017(6)
C45 0.047(7) 0.038(7) 0.018(5) -0.001(5) 0.003(5) 0.023(6)
B2 0.038(7) 0.015(7) 0.041(8) 0.001(6) 0.003(6) 0.006(6)
O2 0.049(5) 0.048(5) 0.031(4) 0.016(4) 0.015(4) 0.021(4)
N51 0.039(5) 0.025(5) 0.018(4) 0.005(4) 0.005(4) 0.012(4)
C52 0.032(6) 0.028(6) 0.028(6) 0.009(5) 0.007(4) 0.016(5)
C53 0.054(7) 0.033(7) 0.022(6) 0.007(5) 0.013(5) 0.024(6)
C54 0.067(8) 0.039(8) 0.023(6) 0.002(6) 0.005(5) 0.029(7)
C55 0.050(7) 0.049(9) 0.025(6) -0.012(6) -0.004(5) 0.021(6)
C56 0.046(7) 0.026(7) 0.030(6) 0.006(5) 0.001(5) 0.013(5)
N61 0.037(5) 0.014(5) 0.031(5) -0.002(4) 0.003(4) 0.009(4)
C62 0.026(5) 0.018(6) 0.034(6) -0.001(5) 0.009(4) 0.007(5)
C63 0.049(7) 0.034(7) 0.032(6) 0.005(5) 0.016(5) 0.029(6)
C64 0.036(6) 0.029(7) 0.056(8) -0.002(6) 0.009(6) 0.014(6)
C65 0.044(7) 0.019(7) 0.037(7) -0.016(5) -0.007(5) 0.014(5)
C66 0.048(7) 0.024(7) 0.032(6) -0.006(5) 0.000(5) 0.021(6)
P1 0.0371(16) 0.0306(19) 0.0471(19) 0.0064(15) 0.0116(14) 0.0143(14)
F11 0.058(4) 0.033(4) 0.084(5) 0.012(4) 0.003(4) 0.022(4)
F12 0.075(5) 0.075(6) 0.049(5) 0.006(4) 0.015(4) 0.039(5)
F13 0.072(5) 0.039(5) 0.093(6) 0.015(4) 0.028(4) 0.019(4)
F14 0.050(4) 0.048(5) 0.082(5) 0.010(4) -0.011(4) 0.020(4)
F15 0.124(7) 0.071(6) 0.069(6) 0.007(5) 0.053(5) 0.049(6)
F16 0.039(4) 0.058(6) 0.133(8) -0.013(5) -0.008(4) 0.020(4)
P2 0.0377(17) 0.034(2) 0.0446(19) 0.0066(15) 0.0066(14) 0.0148(15)
F21 0.040(4) 0.055(5) 0.074(5) 0.040(4) 0.010(3) 0.009(4)
F22 0.069(5) 0.088(7) 0.053(5) 0.035(5) -0.005(4) 0.011(5)
F23 0.054(5) 0.044(5) 0.137(8) 0.040(5) 0.018(5) 0.005(4)
F24 0.052(4) 0.052(5) 0.075(5) 0.000(4) 0.014(4) 0.025(4)
F25 0.059(5) 0.111(8) 0.050(5) -0.023(5) -0.001(4) 0.020(5)
F26 0.053(5) 0.071(7) 0.178(10) -0.003(6) 0.024(5) 0.039(5)

loop_
_atom_type_symbol
_atom_type_description
_atom_type_scat_dispersion_real
_atom_type_scat_dispersion_imag
_atom_type_scat_source
C C 0.0033 0.0016 'International Tables Vol C Tables 4.2.6.8 and 6.1.1.4'
H H 0.0000 0.0000 'International Tables Vol C Tables 4.2.6.8 and 6.1.1.4'
B B 0.0013 0.0007 'International Tables Vol C Tables 4.2.6.8 and 6.1.1.4'
N N 0.0061 0.0033 'International Tables Vol C Tables 4.2.6.8 and 6.1.1.4'
O O 0.0106 0.0060 'International Tables Vol C Tables 4.2.6.8 and 6.1.1.4'
F F 0.0171 0.0103 'International Tables Vol C Tables 4.2.6.8 and 6.1.1.4'
P P 0.1023 0.0942 'International Tables Vol C Tables 4.2.6.8 and 6.1.1.4'
Fe Fe 0.3463 0.8444 'International Tables Vol C Tables 4.2.6.8 and 6.1.1.4'

loop_
_geom_angle_atom_site_label_1
_geom_angle_atom_site_label_2
_geom_angle_atom_site_label_3
_geom_angle
C12 Fe1 C13 40.7(4)
C12 Fe1 C14 67.9(4)
C13 Fe1 C14 40.8(5)
C12 Fe1 C44 105.9(4)
C13 Fe1 C44 120.2(5)
C14 Fe1 C44 157.2(4)
C12 Fe1 C45 123.7(4)
C13 Fe1 C45 158.0(5)
C14 Fe1 C45 160.4(4)
C44 Fe1 C45 41.0(4)
C12 Fe1 C43 119.6(4)
C13 Fe1 C43 104.3(5)
C14 Fe1 C43 122.4(5)
C44 Fe1 C43 40.0(4)
C45 Fe1 C43 68.2(4)
C12 Fe1 C15 68.1(4)
C13 Fe1 C15 68.5(4)
C14 Fe1 C15 40.0(4)
C44 Fe1 C15 160.1(4)
C45 Fe1 C15 125.3(4)
C43 Fe1 C15 159.7(4)
C12 Fe1 C41 162.1(4)
C13 Fe1 C41 156.6(5)
C14 Fe1 C41 122.6(4)
C44 Fe1 C41 69.9(4)
C45 Fe1 C41 42.1(4)
C43 Fe1 C41 69.1(4)
C15 Fe1 C41 109.6(4)
C12 Fe1 C42 155.5(4)
C13 Fe1 C42 120.0(4)
C14 Fe1 C42 107.6(5)
C44 Fe1 C42 68.4(5)
C45 Fe1 C42 68.6(4)
C43 Fe1 C42 40.9(4)
C15 Fe1 C42 125.0(4)
C41 Fe1 C42 40.6(4)
C12 Fe1 C11 40.7(4)
C13 Fe1 C11 69.1(4)
C14 Fe1 C11 68.5(4)
C44 Fe1 C11 122.1(5)
C45 Fe1 C11 108.9(4)
C43 Fe1 C11 156.0(4)
C15 Fe1 C11 41.1(4)
C41 Fe1 C11 125.8(4)
C42 Fe1 C11 162.3(4)
C12 C11 C15 105.3(9)
C12 C11 B1 130.2(10)
C15 C11 B1 124.5(10)
C12 C11 Fe1 67.8(6)
C15 C11 Fe1 68.9(6)
B1 C11 Fe1 127.8(7)
C13 C12 C11 110.4(10)
C13 C12 Fe1 69.9(6)
C11 C12 Fe1 71.4(6)
C13 C12 H12 124.8
C11 C12 H12 124.8
Fe1 C12 H12 125.5
C12 C13 C14 106.5(10)
C12 C13 Fe1 69.5(6)
C14 C13 Fe1 69.7(6)
C12 C13 H13 126.7
C14 C13 H13 126.7
Fe1 C13 H13 125.7
C15 C14 C13 109.5(10)
C15 C14 Fe1 70.9(6)
C13 C14 Fe1 69.5(7)
C15 C14 H14 125.3
C13 C14 H14 125.3
Fe1 C14 H14 125.9
C14 C15 C11 108.3(10)
C14 C15 Fe1 69.0(6)
C11 C15 Fe1 70.0(6)
C14 C15 H15 125.9
C11 C15 H15 125.9
Fe1 C15 H15 126.7
O1 B1 C11 119.1(10)
O1 B1 N31 113.1(9)
C11 B1 N31 109.0(9)
O1 B1 N21 111.6(9)
C11 B1 N21 106.8(8)
N31 B1 N21 94.2(8)
B1 O1 H1 109.5
C26 N21 C22 121.6(10)
C26 N21 B1 126.3(10)
C22 N21 B1 111.9(9)
N21 C22 C23 120.8(12)
N21 C22 C32 110.8(9)
C23 C22 C32 128.4(11)
C24 C23 C22 117.5(13)
C24 C23 H23 121.3
C22 C23 H23 121.3
C23 C24 C25 121.7(12)
C23 C24 H24 119.1
C25 C24 H24 119.1
C24 C25 C26 118.3(13)
C24 C25 H25 120.9
C26 C25 H25 120.9
N21 C26 C25 120.1(12)
N21 C26 H26 120.0
C25 C26 H26 120.0
C36 N31 C32 119.6(10)
C36 N31 B1 126.6(9)
C32 N31 B1 113.4(9)
N31 C32 C33 121.5(11)
N31 C32 C22 108.9(9)
C33 C32 C22 129.5(11)
C32 C33 C34 117.8(11)
C32 C33 H33 121.1
C34 C33 H33 121.1
C35 C34 C33 120.7(11)
C35 C34 H34 119.7
C33 C34 H34 119.7
C34 C35 C36 119.2(12)
C34 C35 H35 120.4
C36 C35 H35 120.4
N31 C36 C35 121.1(11)
N31 C36 H36 119.4
C35 C36 H36 119.4
C42 C41 C45 105.5(9)
C42 C41 B2 131.2(10)
C45 C41 B2 123.2(9)
C42 C41 Fe1 69.6(5)
C45 C41 Fe1 68.0(5)
B2 C41 Fe1 128.5(8)
C43 C42 C41 109.0(10)
C43 C42 Fe1 69.2(6)
C41 C42 Fe1 69.9(5)
C43 C42 H42 125.5
C41 C42 H42 125.5
Fe1 C42 H42 127.0
C44 C43 C42 108.9(10)
C44 C43 Fe1 69.6(6)
C42 C43 Fe1 69.9(6)
C44 C43 H43 125.6
C42 C43 H43 125.6
Fe1 C43 H43 126.5
C43 C44 C45 108.3(10)
C43 C44 Fe1 70.4(6)
C45 C44 Fe1 69.4(6)
C43 C44 H44 125.9
C45 C44 H44 125.9
Fe1 C44 H44 126.0
C44 C45 C41 108.4(9)
C44 C45 Fe1 69.6(6)
C41 C45 Fe1 69.9(6)
C44 C45 H45 125.8
C41 C45 H45 125.8
Fe1 C45 H45 126.2
O2 B2 C41 116.4(10)
O2 B2 N61 115.7(9)
C41 B2 N61 109.3(9)
O2 B2 N51 111.6(8)
C41 B2 N51 108.3(9)
N61 B2 N51 92.9(8)
B2 O2 H2 109.5
C56 N51 C52 119.2(8)
C56 N51 B2 127.2(9)
C52 N51 B2 113.5(8)
N51 C52 C53 121.6(10)
N51 C52 C62 108.7(8)
C53 C52 C62 129.7(10)
C54 C53 C52 117.8(11)
C54 C53 H53 121.1
C52 C53 H53 121.1
C53 C54 C55 121.2(10)
C53 C54 H54 119.4
C55 C54 H54 119.4
C56 C55 C54 118.9(11)
C56 C55 H55 120.6
C54 C55 H55 120.6
N51 C56 C55 121.3(11)
N51 C56 H56 119.3
C55 C56 H56 119.3
C66 N61 C62 120.8(9)
C66 N61 B2 126.1(9)
C62 N61 B2 112.8(8)
N61 C62 C63 119.6(9)
N61 C62 C52 111.1(9)
C63 C62 C52 129.3(9)
C64 C63 C62 117.4(10)
C64 C63 H63 121.3
C62 C63 H63 121.3
C65 C64 C63 122.5(11)
C65 C64 H64 118.8
C63 C64 H64 118.8
C64 C65 C66 118.3(10)
C64 C65 H65 120.9
C66 C65 H65 120.9
N61 C66 C65 121.4(10)
N61 C66 H66 119.3
C65 C66 H66 119.3
F12 P1 F14 89.1(4)
F12 P1 F15 178.8(5)
F14 P1 F15 91.0(5)
F12 P1 F16 90.5(4)
F14 P1 F16 177.6(5)
F15 P1 F16 89.4(5)
F12 P1 F13 89.8(4)
F14 P1 F13 90.8(4)
F15 P1 F13 91.4(4)
F16 P1 F13 91.5(4)
F12 P1 F11 89.6(4)
F14 P1 F11 90.2(4)
F15 P1 F11 89.3(4)
F16 P1 F11 87.5(4)
F13 P1 F11 178.8(5)
F22 P2 F26 89.5(5)
F22 P2 F24 91.0(5)
F26 P2 F24 179.5(5)
F22 P2 F25 179.3(5)
F26 P2 F25 90.9(5)
F24 P2 F25 88.7(4)
F22 P2 F23 91.3(5)
F26 P2 F23 90.6(5)
F24 P2 F23 89.7(4)
F25 P2 F23 88.1(5)
F22 P2 F21 89.9(4)
F26 P2 F21 89.5(5)
F24 P2 F21 90.2(4)
F25 P2 F21 90.8(4)
F23 P2 F21 178.9(5)

loop_
_geom_bond_atom_site_label_1
_geom_bond_atom_site_label_2
_geom_bond_distance
Fe1 C12 2.022(10)
Fe1 C13 2.027(10)
Fe1 C14 2.030(11)
Fe1 C44 2.039(10)
Fe1 C45 2.036(10)
Fe1 C43 2.049(11)
Fe1 C15 2.055(11)
Fe1 C41 2.063(9)
Fe1 C42 2.059(10)
Fe1 C11 2.069(10)
C11 C12 1.424(14)
C11 C15 1.447(15)
C11 B1 1.590(15)
C12 C13 1.407(15)
C12 H12 0.9500
C13 C14 1.415(16)
C13 H13 0.9500
C14 C15 1.398(14)
C14 H14 0.9500
C15 H15 0.9500
B1 O1 1.395(13)
B1 N31 1.600(16)
B1 N21 1.632(15)
O1 H1 0.8400
N21 C26 1.327(15)
N21 C22 1.354(14)
C22 C23 1.394(15)
C22 C32 1.443(16)
C23 C24 1.355(18)
C23 H23 0.9500
C24 C25 1.394(18)
C24 H24 0.9500
C25 C26 1.385(16)
C25 H25 0.9500
C26 H26 0.9500
N31 C36 1.341(14)
N31 C32 1.368(13)
C32 C33 1.379(16)
C33 C34 1.399(17)
C33 H33 0.9500
C34 C35 1.360(16)
C34 H34 0.9500
C35 C36 1.392(17)
C35 H35 0.9500
C36 H36 0.9500
C41 C42 1.429(14)
C41 C45 1.471(15)
C41 B2 1.552(16)
C42 C43 1.435(15)
C42 H42 0.9500
C43 C44 1.397(15)
C43 H43 0.9500
C44 C45 1.428(14)
C44 H44 0.9500
C45 H45 0.9500
B2 O2 1.411(14)
B2 N61 1.626(14)
B2 N51 1.643(14)
O2 H2 0.8400
N51 C56 1.347(13)
N51 C52 1.367(12)
C52 C53 1.388(13)
C52 C62 1.440(13)
C53 C54 1.351(15)
C53 H53 0.9500
C54 C55 1.393(16)
C54 H54 0.9500
C55 C56 1.360(14)
C55 H55 0.9500
C56 H56 0.9500
N61 C66 1.333(12)
N61 C62 1.360(12)
C62 C63 1.416(14)
C63 C64 1.359(14)
C63 H63 0.9500
C64 C65 1.360(15)
C64 H64 0.9500
C65 C66 1.373(15)
C65 H65 0.9500
C66 H66 0.9500
P1 F12 1.571(8)
P1 F14 1.580(7)
P1 F15 1.578(8)
P1 F16 1.577(7)
P1 F13 1.578(8)
P1 F11 1.618(7)
P2 F22 1.568(8)
P2 F26 1.575(8)
P2 F24 1.578(7)
P2 F25 1.586(7)
P2 F23 1.590(8)
P2 F21 1.586(7)

loop_
_geom_hbond_atom_site_label_D
_geom_hbond_atom_site_label_H
_geom_hbond_atom_site_label_A
_geom_hbond_distance_DH
_geom_hbond_distance_HA
_geom_hbond_distance_DA
_geom_hbond_angle_DHA
O1 H1 O2 0.84 2.36 3.144(10) 156.0
O2 H2 F11 0.84 2.09 2.915(9) 169.1

loop_
_geom_torsion_atom_site_label_1
_geom_torsion_atom_site_label_2
_geom_torsion_atom_site_label_3
_geom_torsion_atom_site_label_4
_geom_torsion
C13 Fe1 C11 C12 -36.7(7)
C14 Fe1 C11 C12 -80.7(7)
C44 Fe1 C11 C12 76.6(7)
C45 Fe1 C11 C12 120.0(6)
C43 Fe1 C11 C12 41.3(13)
C15 Fe1 C11 C12 -117.5(8)
C41 Fe1 C11 C12 163.9(6)
C42 Fe1 C11 C12 -161.1(12)
C12 Fe1 C11 C15 117.5(8)
C13 Fe1 C11 C15 80.8(7)
C14 Fe1 C11 C15 36.9(6)
C44 Fe1 C11 C15 -165.9(6)
C45 Fe1 C11 C15 -122.4(6)
C43 Fe1 C11 C15 158.9(9)
C41 Fe1 C11 C15 -78.5(7)
C42 Fe1 C11 C15 -43.5(15)
C12 Fe1 C11 B1 -124.4(13)
C13 Fe1 C11 B1 -161.2(11)
C14 Fe1 C11 B1 154.9(11)
C44 Fe1 C11 B1 -47.9(11)
C45 Fe1 C11 B1 -4.4(11)
C43 Fe1 C11 B1 -83.1(14)
C15 Fe1 C11 B1 118.0(12)
C41 Fe1 C11 B1 39.5(12)
C42 Fe1 C11 B1 74.5(18)
C15 C11 C12 C13 0.1(11)
B1 C11 C12 C13 -179.4(10)
Fe1 C11 C12 C13 59.2(7)
C15 C11 C12 Fe1 -59.1(7)
B1 C11 C12 Fe1 121.4(11)
C14 Fe1 C12 C13 -38.8(7)
C44 Fe1 C12 C13 118.0(7)
C45 Fe1 C12 C13 159.2(7)
C43 Fe1 C12 C13 77.0(8)
C15 Fe1 C12 C13 -82.1(7)
C41 Fe1 C12 C13 -168.1(13)
C42 Fe1 C12 C13 45.3(14)
C11 Fe1 C12 C13 -121.0(10)
C13 Fe1 C12 C11 121.0(10)
C14 Fe1 C12 C11 82.2(7)
C44 Fe1 C12 C11 -121.0(7)
C45 Fe1 C12 C11 -79.8(7)
C43 Fe1 C12 C11 -162.0(6)
C15 Fe1 C12 C11 38.9(6)
C41 Fe1 C12 C11 -47.1(17)
C42 Fe1 C12 C11 166.3(10)
C11 C12 C13 C14 0.0(12)
Fe1 C12 C13 C14 60.2(7)
C11 C12 C13 Fe1 -60.1(7)
C14 Fe1 C13 C12 117.5(10)
C44 Fe1 C13 C12 -79.1(8)
C45 Fe1 C13 C12 -52.3(15)
C43 Fe1 C13 C12 -119.0(7)
C15 Fe1 C13 C12 80.9(7)
C41 Fe1 C13 C12 170.9(10)
C42 Fe1 C13 C12 -160.1(7)
C11 Fe1 C13 C12 36.7(7)
C12 Fe1 C13 C14 -117.5(10)
C44 Fe1 C13 C14 163.4(7)
C45 Fe1 C13 C14 -169.8(11)
C43 Fe1 C13 C14 123.5(7)
C15 Fe1 C13 C14 -36.6(6)
C41 Fe1 C13 C14 53.3(14)
C42 Fe1 C13 C14 82.4(8)
C11 Fe1 C13 C14 -80.8(7)
C12 C13 C14 C15 -0.2(12)
Fe1 C13 C14 C15 59.8(7)
C12 C13 C14 Fe1 -60.0(7)
C12 Fe1 C14 C15 -81.8(7)
C13 Fe1 C14 C15 -120.4(10)
C44 Fe1 C14 C15 -160.1(10)
C45 Fe1 C14 C15 48.2(16)
C43 Fe1 C14 C15 166.3(6)
C41 Fe1 C14 C15 81.8(7)
C42 Fe1 C14 C15 123.9(6)
C11 Fe1 C14 C15 -37.8(6)
C12 Fe1 C14 C13 38.6(7)
C44 Fe1 C14 C13 -39.7(15)
C45 Fe1 C14 C13 168.6(12)
C43 Fe1 C14 C13 -73.3(8)
C15 Fe1 C14 C13 120.4(10)
C41 Fe1 C14 C13 -157.7(7)
C42 Fe1 C14 C13 -115.7(7)
C11 Fe1 C14 C13 82.6(7)
C13 C14 C15 C11 0.2(12)
Fe1 C14 C15 C11 59.2(7)
C13 C14 C15 Fe1 -58.9(8)
C12 C11 C15 C14 -0.2(11)
B1 C11 C15 C14 179.3(10)
Fe1 C11 C15 C14 -58.6(7)
C12 C11 C15 Fe1 58.4(7)
B1 C11 C15 Fe1 -122.1(10)
C12 Fe1 C15 C14 81.2(7)
C13 Fe1 C15 C14 37.3(7)
C44 Fe1 C15 C14 157.2(11)
C45 Fe1 C15 C14 -162.2(7)
C43 Fe1 C15 C14 -35.2(14)
C41 Fe1 C15 C14 -117.7(7)
C42 Fe1 C15 C14 -75.0(7)
C11 Fe1 C15 C14 119.8(8)
C12 Fe1 C15 C11 -38.6(5)
C13 Fe1 C15 C11 -82.5(6)
C14 Fe1 C15 C11 -119.8(8)
C44 Fe1 C15 C11 37.4(14)
C45 Fe1 C15 C11 78.0(7)
C43 Fe1 C15 C11 -155.0(10)
C41 Fe1 C15 C11 122.5(6)
C42 Fe1 C15 C11 165.2(5)
C12 C11 B1 O1 -138.2(11)
C15 C11 B1 O1 42.4(16)
Fe1 C11 B1 O1 -46.5(15)
C12 C11 B1 N31 -6.3(15)
C15 C11 B1 N31 174.2(9)
Fe1 C11 B1 N31 85.4(11)
C12 C11 B1 N21 94.3(12)
C15 C11 B1 N21 -85.1(11)
Fe1 C11 B1 N21 -174.0(7)
O1 B1 N21 C26 -60.7(14)
C11 B1 N21 C26 71.1(13)
N31 B1 N21 C26 -177.6(10)
O1 B1 N21 C22 124.5(10)
C11 B1 N21 C22 -103.6(10)
N31 B1 N21 C22 7.6(10)
C26 N21 C22 C23 -0.1(15)
B1 N21 C22 C23 175.0(9)
C26 N21 C22 C32 -179.8(9)
B1 N21 C22 C32 -4.7(11)
N21 C22 C23 C24 1.3(16)
C32 C22 C23 C24 -179.1(10)
C22 C23 C24 C25 -2.2(18)
C23 C24 C25 C26 2.0(19)
C22 N21 C26 C25 -0.2(16)
B1 N21 C26 C25 -174.5(10)
C24 C25 C26 N21 -0.7(18)
O1 B1 N31 C36 62.9(14)
C11 B1 N31 C36 -72.1(12)
N21 B1 N31 C36 178.5(9)
O1 B1 N31 C32 -124.2(10)
C11 B1 N31 C32 100.9(10)
N21 B1 N31 C32 -8.5(10)
C36 N31 C32 C33 -0.5(15)
B1 N31 C32 C33 -174.0(9)
C36 N31 C32 C22 -179.6(9)
B1 N31 C32 C22 6.9(11)
N21 C22 C32 N31 -1.2(12)
C23 C22 C32 N31 179.1(10)
N21 C22 C32 C33 179.8(10)
C23 C22 C32 C33 0.1(18)
N31 C32 C33 C34 2.1(15)
C22 C32 C33 C34 -179.0(10)
C32 C33 C34 C35 -2.3(16)
C33 C34 C35 C36 0.9(17)
C32 N31 C36 C35 -1.0(15)
B1 N31 C36 C35 171.5(10)
C34 C35 C36 N31 0.8(17)
C12 Fe1 C41 C42 -159.4(13)
C13 Fe1 C41 C42 40.3(14)
C14 Fe1 C41 C42 78.8(8)
C44 Fe1 C41 C42 -79.8(7)
C45 Fe1 C41 C42 -117.3(9)
C43 Fe1 C41 C42 -37.1(7)
C15 Fe1 C41 C42 121.3(7)
C11 Fe1 C41 C42 164.5(6)
C12 Fe1 C41 C45 -42.2(17)
C13 Fe1 C41 C45 157.6(11)
C14 Fe1 C41 C45 -163.9(6)
C44 Fe1 C41 C45 37.4(6)
C43 Fe1 C41 C45 80.2(7)
C15 Fe1 C41 C45 -121.4(6)
C42 Fe1 C41 C45 117.3(9)
C11 Fe1 C41 C45 -78.3(7)
C12 Fe1 C41 B2 73.5(18)
C13 Fe1 C41 B2 -86.7(15)
C14 Fe1 C41 B2 -48.2(11)
C44 Fe1 C41 B2 153.1(11)
C45 Fe1 C41 B2 115.7(12)
C43 Fe1 C41 B2 -164.1(11)
C15 Fe1 C41 B2 -5.7(11)
C42 Fe1 C41 B2 -127.0(12)
C11 Fe1 C41 B2 37.4(12)
C45 C41 C42 C43 -0.5(10)
B2 C41 C42 C43 -177.9(11)
Fe1 C41 C42 C43 58.3(7)
C45 C41 C42 Fe1 -58.8(6)
B2 C41 C42 Fe1 123.8(11)
C12 Fe1 C42 C43 44.3(13)
C13 Fe1 C42 C43 76.6(8)
C14 Fe1 C42 C43 119.5(7)
C44 Fe1 C42 C43 -36.7(6)
C45 Fe1 C42 C43 -80.9(7)
C15 Fe1 C42 C43 160.2(6)
C41 Fe1 C42 C43 -120.7(9)
C11 Fe1 C42 C43 -166.3(12)
C12 Fe1 C42 C41 165.0(10)
C13 Fe1 C42 C41 -162.7(7)
C14 Fe1 C42 C41 -119.9(7)
C44 Fe1 C42 C41 84.0(7)
C45 Fe1 C42 C41 39.7(6)
C43 Fe1 C42 C41 120.7(9)
C15 Fe1 C42 C41 -79.2(7)
C11 Fe1 C42 C41 -45.6(16)
C41 C42 C43 C44 0.3(12)
Fe1 C42 C43 C44 58.9(7)
C41 C42 C43 Fe1 -58.7(7)
C12 Fe1 C43 C44 79.3(7)
C13 Fe1 C43 C44 120.2(7)
C14 Fe1 C43 C44 160.5(6)
C45 Fe1 C43 C44 -38.1(6)
C15 Fe1 C43 C44 -173.5(10)
C41 Fe1 C43 C44 -83.4(7)
C42 Fe1 C43 C44 -120.2(9)
C11 Fe1 C43 C44 49.6(12)
C12 Fe1 C43 C42 -160.5(6)
C13 Fe1 C43 C42 -119.6(7)
C14 Fe1 C43 C42 -79.3(7)
C44 Fe1 C43 C42 120.2(9)
C45 Fe1 C43 C42 82.1(7)
C15 Fe1 C43 C42 -53.3(14)
C41 Fe1 C43 C42 36.8(6)
C11 Fe1 C43 C42 169.8(9)
C42 C43 C44 C45 0.2(12)
Fe1 C43 C44 C45 59.2(7)
C42 C43 C44 Fe1 -59.1(7)
C12 Fe1 C44 C43 -117.3(6)
C13 Fe1 C44 C43 -75.5(8)
C14 Fe1 C44 C43 -46.7(14)
C45 Fe1 C44 C43 119.3(9)
C15 Fe1 C44 C43 173.4(11)
C41 Fe1 C44 C43 81.0(7)
C42 Fe1 C44 C43 37.5(6)
C11 Fe1 C44 C43 -158.5(6)
C12 Fe1 C44 C45 123.4(7)
C13 Fe1 C44 C45 165.1(7)
C14 Fe1 C44 C45 -166.0(11)
C43 Fe1 C44 C45 -119.3(9)
C15 Fe1 C44 C45 54.0(14)
C41 Fe1 C44 C45 -38.3(6)
C42 Fe1 C44 C45 -81.9(7)
C11 Fe1 C44 C45 82.1(7)
C43 C44 C45 C41 -0.5(11)
Fe1 C44 C45 C41 59.4(7)
C43 C44 C45 Fe1 -59.9(7)
C42 C41 C45 C44 0.6(10)
B2 C41 C45 C44 178.2(9)
Fe1 C41 C45 C44 -59.2(7)
C42 C41 C45 Fe1 59.8(6)
B2 C41 C45 Fe1 -122.6(10)
C12 Fe1 C45 C44 -74.7(8)
C13 Fe1 C45 C44 -36.5(15)
C14 Fe1 C45 C44 163.8(12)
C43 Fe1 C45 C44 37.1(6)
C15 Fe1 C45 C44 -160.3(6)
C41 Fe1 C45 C44 119.6(9)
C42 Fe1 C45 C44 81.2(7)
C11 Fe1 C45 C44 -117.5(7)
C12 Fe1 C45 C41 165.7(6)
C13 Fe1 C45 C41 -156.1(11)
C14 Fe1 C45 C41 44.2(16)
C44 Fe1 C45 C41 -119.6(9)
C43 Fe1 C45 C41 -82.5(7)
C15 Fe1 C45 C41 80.2(7)
C42 Fe1 C45 C41 -38.4(6)
C11 Fe1 C45 C41 122.9(6)
C42 C41 B2 O2 -146.3(10)
C45 C41 B2 O2 36.8(15)
Fe1 C41 B2 O2 -50.3(14)
C42 C41 B2 N61 -12.9(15)
C45 C41 B2 N61 170.2(8)
Fe1 C41 B2 N61 83.1(11)
C42 C41 B2 N51 87.0(13)
C45 C41 B2 N51 -89.9(11)
Fe1 C41 B2 N51 -177.0(7)
O2 B2 N51 C56 -56.2(13)
C41 B2 N51 C56 73.2(12)
N61 B2 N51 C56 -175.4(9)
O2 B2 N51 C52 127.8(9)
C41 B2 N51 C52 -102.7(10)
N61 B2 N51 C52 8.7(10)
C56 N51 C52 C53 -1.7(14)
B2 N51 C52 C53 174.6(9)
C56 N51 C52 C62 178.5(8)
B2 N51 C52 C62 -5.1(11)
N51 C52 C53 C54 1.8(14)
C62 C52 C53 C54 -178.6(10)
C52 C53 C54 C55 -0.2(16)
C53 C54 C55 C56 -1.4(17)
C52 N51 C56 C55 0.1(15)
B2 N51 C56 C55 -175.7(10)
C54 C55 C56 N51 1.5(16)
O2 B2 N61 C66 60.9(13)
C41 B2 N61 C66 -72.9(12)
N51 B2 N61 C66 176.6(9)
O2 B2 N61 C62 -125.5(10)
C41 B2 N61 C62 100.7(10)
N51 B2 N61 C62 -9.8(9)
C66 N61 C62 C63 0.3(13)
B2 N61 C62 C63 -173.7(8)
C66 N61 C62 C52 -177.6(8)
B2 N61 C62 C52 8.4(11)
N51 C52 C62 N61 -2.0(11)
C53 C52 C62 N61 178.3(9)
N51 C52 C62 C63 -179.6(9)
C53 C52 C62 C63 0.7(17)
N61 C62 C63 C64 0.0(13)
C52 C62 C63 C64 177.5(10)
C62 C63 C64 C65 -1.0(15)
C63 C64 C65 C66 1.7(15)
C62 N61 C66 C65 0.4(14)
B2 N61 C66 C65 173.5(9)
C64 C65 C66 N61 -1.3(15)
